data_4347545
loop_
_publ_author_name
'Pal, Nabhendu'
'Majumdar, Amit'

_publ_section_title
;
 Controlling the Reactivity of Bifunctional Ligands: Carboxylate-Bridged
 Nonheme Diiron(II) Complexes Bearing Free Thiol Groups.
;
_journal_issue 6
_journal_name_full 'Inorganic chemistry'
_journal_page_first 3181
_journal_page_last 3191
_journal_paper_doi 10.1021/acs.inorgchem.6b00316
_journal_volume 55
_journal_year 2016
_chemical_formula_moiety 'C11 H24 Cu1 N4, B1 F4'
_chemical_formula_sum 'C11 H24 B Cu F4 N4'
_chemical_formula_weight 362.69
_space_group_crystal_system cubic
_space_group_IT_number 198
_space_group_name_Hall 'P 2ac 2ab 3'
_space_group_name_H-M_alt 'P 21 3'
_atom_sites_solution_hydrogens geom
_audit_creation_date 2016-02-03
_audit_creation_method
;
Olex2 1.2
(compiled 2014.08.28 svn.r2986 for OlexSys, GUI svn.r4874)
;
_cell_angle_alpha 90
_cell_angle_beta 90
_cell_angle_gamma 90
_cell_formula_units_Z 4
_cell_length_a 11.6922(7)
_cell_length_b 11.6922(7)
_cell_length_c 11.6922(7)
_cell_measurement_reflns_used 6421
_cell_measurement_temperature 150(2)
_cell_measurement_theta_max 24.98
_cell_measurement_theta_min 2.46
_cell_volume 1598.41(17)
_computing_cell_refinement 'SAINT v8.34A (Bruker, 2013)'
_computing_data_collection 'APEX2 v2014.7-1 (Bruker-Axs,2014)'
_computing_data_reduction 'SAINT v8.34A (Bruker, 2013)'
_computing_molecular_graphics 'Olex2 (Dolomanov et al., 2009)'
_computing_publication_material 'Olex2 (Dolomanov et al., 2009)'
_computing_structure_refinement 'SHELXL-97 (Sheldrick, 2008)'
_computing_structure_solution 'SHELXS-97 (Sheldrick, 2008)'
_diffrn_ambient_temperature 150(2)
_diffrn_measured_fraction_theta_full 1.000
_diffrn_measured_fraction_theta_max 0.998
_diffrn_measurement_device_type 'Bruker APEX-II CCD'
_diffrn_measurement_method 'phi and omega scan'
_diffrn_radiation_monochromator graphite
_diffrn_radiation_probe x-ray
_diffrn_radiation_type MoK\a
_diffrn_radiation_wavelength 0.71073
_diffrn_reflns_av_R_equivalents 0.0397
_diffrn_reflns_av_unetI/netI 0.0175
_diffrn_reflns_Laue_measured_fraction_full 1.000
_diffrn_reflns_Laue_measured_fraction_max 0.998
_diffrn_reflns_limit_h_max 14
_diffrn_reflns_limit_h_min -14
_diffrn_reflns_limit_k_max 14
_diffrn_reflns_limit_k_min -14
_diffrn_reflns_limit_l_max 14
_diffrn_reflns_limit_l_min -14
_diffrn_reflns_number 16343
_diffrn_reflns_point_group_measured_fraction_full 1.000
_diffrn_reflns_point_group_measured_fraction_max 0.999
_diffrn_reflns_theta_full 25.242
_diffrn_reflns_theta_max 25.796
_diffrn_reflns_theta_min 2.463
_diffrn_source_type 'fine-focus sealed tube'
_diffrn_standards_number 0
_exptl_absorpt_coefficient_mu 1.405
_exptl_absorpt_correction_T_max 0.7453
_exptl_absorpt_correction_T_min 0.5591
_exptl_absorpt_correction_type multi-scan
_exptl_absorpt_process_details
;
SADABS-2014/3 (Bruker,2014) was used for absorption correction.
wR2(int) was 0.0850 before and 0.0573 after correction.
The Ratio of minimum to maximum transmission is 0.7502.
The \l/2 correction factor is 0.00150.
;
_exptl_crystal_colour colorless
_exptl_crystal_density_diffrn 1.507
_exptl_crystal_density_method 'not measured'
_exptl_crystal_description block
_exptl_crystal_F_000 752
_exptl_crystal_size_max 0.26
_exptl_crystal_size_mid 0.14
_exptl_crystal_size_min 0.1
_refine_diff_density_max 0.157
_refine_diff_density_min -0.160
_refine_diff_density_rms 0.031
_refine_ls_abs_structure_details
;
 Refined as an inversion twin.
;
_refine_ls_abs_structure_Flack 0.02(2)
_refine_ls_extinction_method none
_refine_ls_goodness_of_fit_ref 1.087
_refine_ls_hydrogen_treatment constr
_refine_ls_matrix_type full
_refine_ls_number_parameters 71
_refine_ls_number_reflns 1033
_refine_ls_number_restraints 0
_refine_ls_restrained_S_all 1.087
_refine_ls_R_factor_all 0.0194
_refine_ls_R_factor_gt 0.0179
_refine_ls_shift/su_max 0.001
_refine_ls_shift/su_mean 0.000
_refine_ls_structure_factor_coef Fsqd
_refine_ls_weighting_details 'w=1/[\s^2^(Fo^2^)+(0.0247P)^2^+0.1489P] where P=(Fo^2^+2Fc^2^)/3'
_refine_ls_weighting_scheme calc
_refine_ls_wR_factor_gt 0.0450
_refine_ls_wR_factor_ref 0.0455
_reflns_Friedel_coverage 0.738
_reflns_Friedel_fraction_full 1.000
_reflns_Friedel_fraction_max 1.000
_reflns_number_gt 991
_reflns_number_total 1033
_reflns_threshold_expression 'I > 2\s(I)'
_cod_data_source_file ic6b00316_si_002.cif
_cod_data_source_block CuMe3TACN
_cod_original_cell_volume 1598.4(3)
_cod_database_code 4347545
_shelxl_version_number 2014-3
_shelx_space_group_comment
;
The symmetry employed for this shelxl refinement is uniquely defined
by the following loop, which should always be used as a source of
symmetry information in preference to the above space-group names.
They are only intended as comments.
;
_shelx_estimated_absorpt_t_max 0.872
_shelx_estimated_absorpt_t_min 0.712
_olex2_refinement_description
;
1. Fixed Uiso
 At 1.2 times of:
  All C(H,H) groups
 At 1.5 times of:
  All C(H,H,H) groups
2. Uiso/Uaniso restraints and constraints
Uanis(F2A) = Uanis(F2B)
3. Others
 Sof(F2B)=1-FVAR(1)
 Sof(F2A)=FVAR(1)
 Fixed Sof: H5A(0.33333) H5B(0.33333) H5C(0.33333)
4.a Secondary CH2 refined with riding coordinates:
 C1(H1A,H1B), C2(H2A,H2B)
4.b Idealised Me refined as rotating group:
 C3(H3A,H3B,H3C), C5(H5A,H5B,H5C)
;
_olex2_submission_special_instructions 'No special instructions were received'

loop_
_space_group_symop_operation_xyz
'x, y, z'
'z, x, y'
'y, z, x'
'-y+1/2, -z, x+1/2'
'z+1/2, -x+1/2, -y'
'-y, z+1/2, -x+1/2'
'-z+1/2, -x, y+1/2'
'-z, x+1/2, -y+1/2'
'y+1/2, -z+1/2, -x'
'x+1/2, -y+1/2, -z'
'-x, y+1/2, -z+1/2'
'-x+1/2, -y, z+1/2'

loop_
_atom_site_label
_atom_site_type_symbol
_atom_site_fract_x
_atom_site_fract_y
_atom_site_fract_z
_atom_site_U_iso_or_equiv
_atom_site_adp_type
_atom_site_occupancy
_atom_site_site_symmetry_order
_atom_site_calc_flag
_atom_site_refinement_flags_posn
_atom_site_refinement_flags_adp
_atom_site_refinement_flags_occupancy
_atom_site_disorder_assembly
_atom_site_disorder_group
C1 C 0.8224(2) 0.16287(19) 0.1381(2) 0.0296(6) Uani 1 1 d . . . . .
H1A H 0.8241 0.0899 0.0986 0.036 Uiso 1 1 calc R . . . .
H1B H 0.7611 0.1604 0.1939 0.036 Uiso 1 1 calc R . . . .
C2 C 0.6815(2) 0.3011(2) 0.0647(2) 0.0309(5) Uani 1 1 d . . . . .
H2A H 0.6274 0.2385 0.0581 0.037 Uiso 1 1 calc R . . . .
H2B H 0.6671 0.3540 0.0024 0.037 Uiso 1 1 calc R . . . .
C3 C 0.8210(3) 0.2149(2) -0.0632(2) 0.0383(6) Uani 1 1 d . . . . .
H3A H 0.8112 0.2771 -0.1159 0.058 Uiso 1 1 calc GR . . . .
H3B H 0.7681 0.1548 -0.0816 0.058 Uiso 1 1 calc GR . . . .
H3C H 0.8978 0.1863 -0.0685 0.058 Uiso 1 1 calc GR . . . .
C4 C 1.0476(2) 0.5476(2) -0.0476(2) 0.0337(10) Uani 1 3 d S T P . .
C5 C 1.1196(2) 0.6196(2) -0.1196(2) 0.0482(12) Uani 1 3 d S T P . .
H5A H 1.1875 0.6403 -0.0783 0.072 Uiso 0.3333 1 calc GR . . . .
H5B H 1.0783 0.6875 -0.1403 0.072 Uiso 0.3333 1 calc GR . . . .
H5C H 1.1403 0.5783 -0.1875 0.072 Uiso 0.3333 1 calc GR . . . .
N1 N 0.79928(18) 0.25553(17) 0.05430(17) 0.0264(4) Uani 1 1 d . . . . .
N2 N 0.99153(19) 0.49153(19) 0.00847(19) 0.0309(8) Uani 1 3 d S T P . .
Cu1 Cu 0.89999(2) 0.39999(2) 0.10001(2) 0.02803(15) Uani 1 3 d S T P . .
B1 B 0.3987(2) 0.6013(2) 0.1013(2) 0.0353(10) Uani 1 3 d S T P . .
F1 F 0.46725(13) 0.53275(13) 0.03275(13) 0.0422(7) Uani 1 3 d S T P A .
F2A F 0.4389(3) 0.6081(5) 0.2158(3) 0.0503(11) Uani 0.720(10) 1 d . . . A 1
F2B F 0.4166(10) 0.5582(11) 0.2027(8) 0.0503(11) Uani 0.280(10) 1 d . . . A 2

loop_
_atom_site_aniso_label
_atom_site_aniso_U_11
_atom_site_aniso_U_22
_atom_site_aniso_U_33
_atom_site_aniso_U_23
_atom_site_aniso_U_13
_atom_site_aniso_U_12
C1 0.0397(13) 0.0209(11) 0.0282(12) 0.0011(9) -0.0008(10) 0.0012(10)
C2 0.0297(12) 0.0254(12) 0.0375(14) 0.0010(10) -0.0104(10) -0.0019(10)
C3 0.0532(17) 0.0364(14) 0.0255(12) -0.0026(10) -0.0064(11) 0.0049(12)
C4 0.0337(10) 0.0337(10) 0.0337(10) 0.0007(12) 0.0007(12) -0.0007(12)
C5 0.0482(12) 0.0482(12) 0.0482(12) 0.0106(13) 0.0106(13) -0.0106(13)
N1 0.0320(11) 0.0237(10) 0.0233(9) -0.0005(8) -0.0041(8) 0.0015(8)
N2 0.0309(8) 0.0309(8) 0.0309(8) 0.0007(10) 0.0007(10) -0.0007(10)
Cu1 0.02803(15) 0.02803(15) 0.02803(15) 0.00231(12) 0.00231(12) -0.00231(12)
B1 0.0353(10) 0.0353(10) 0.0353(10) 0.0029(15) -0.0029(15) -0.0029(15)
F1 0.0422(7) 0.0422(7) 0.0422(7) -0.0028(7) 0.0028(7) 0.0028(7)
F2A 0.0475(16) 0.076(3) 0.0272(11) -0.0080(18) -0.0032(10) 0.0127(19)
F2B 0.0475(16) 0.076(3) 0.0272(11) -0.0080(18) -0.0032(10) 0.0127(19)

loop_
_atom_type_symbol
_atom_type_description
_atom_type_scat_dispersion_real
_atom_type_scat_dispersion_imag
_atom_type_scat_source
C C 0.0033 0.0016 'International Tables Vol C Tables 4.2.6.8 and 6.1.1.4'
H H 0.0000 0.0000 'International Tables Vol C Tables 4.2.6.8 and 6.1.1.4'
N N 0.0061 0.0033 'International Tables Vol C Tables 4.2.6.8 and 6.1.1.4'
B B 0.0013 0.0007 'International Tables Vol C Tables 4.2.6.8 and 6.1.1.4'
F F 0.0171 0.0103 'International Tables Vol C Tables 4.2.6.8 and 6.1.1.4'
Cu Cu 0.3201 1.2651 'International Tables Vol C Tables 4.2.6.8 and 6.1.1.4'

loop_
_geom_angle_atom_site_label_1
_geom_angle_atom_site_label_2
_geom_angle_atom_site_label_3
_geom_angle
_geom_angle_site_symmetry_1
_geom_angle_site_symmetry_3
H1A C1 H1B 108.0 . .
C2 C1 H1A 109.4 8_645 .
C2 C1 H1B 109.4 8_645 .
N1 C1 H1A 109.4 . .
N1 C1 H1B 109.4 . .
N1 C1 C2 111.29(19) . 8_645
C1 C2 H2A 109.2 9_556 .
C1 C2 H2B 109.2 9_556 .
H2A C2 H2B 107.9 . .
N1 C2 C1 111.93(19) . 9_556
N1 C2 H2A 109.2 . .
N1 C2 H2B 109.2 . .
H3A C3 H3B 109.5 . .
H3A C3 H3C 109.5 . .
H3B C3 H3C 109.5 . .
N1 C3 H3A 109.5 . .
N1 C3 H3B 109.5 . .
N1 C3 H3C 109.5 . .
N2 C4 C5 180.0(6) . .
C4 C5 H5A 109.5 . .
C4 C5 H5B 109.5 . .
C4 C5 H5C 109.5 . .
H5A C5 H5B 109.5 . .
H5A C5 H5C 109.5 . .
H5B C5 H5C 109.5 . .
C1 N1 Cu1 108.23(14) . .
C2 N1 C1 112.16(19) . .
C2 N1 Cu1 102.05(14) . .
C3 N1 C1 110.36(18) . .
C3 N1 C2 110.61(19) . .
C3 N1 Cu1 113.21(16) . .
C4 N2 Cu1 180.0(4) . .
N1 Cu1 N1 84.21(8) . 8_645
N1 Cu1 N1 84.21(8) . 9_556
N1 Cu1 N1 84.21(8) 8_645 9_556
N2 Cu1 N1 129.27(5) . 9_556
N2 Cu1 N1 129.27(5) . 8_645
N2 Cu1 N1 129.27(5) . .
F1 B1 F2A 112.7(2) . 7_564
F1 B1 F2A 112.7(2) . 6_655
F1 B1 F2A 112.7(2) . .
F2A B1 F2A 106.1(3) . 7_564
F2A B1 F2A 106.1(3) . 6_655
F2A B1 F2A 106.1(3) 6_655 7_564
F2B B1 F1 102.1(5) . .
F2B B1 F1 102.1(5) 7_564 .
F2B B1 F1 102.1(5) 6_655 .
F2B B1 F2B 115.8(3) . 6_655
F2B B1 F2B 115.8(3) 6_655 7_564
F2B B1 F2B 115.8(3) . 7_564

loop_
_geom_bond_atom_site_label_1
_geom_bond_atom_site_label_2
_geom_bond_distance
_geom_bond_site_symmetry_2
C1 H1A 0.9700 .
C1 H1B 0.9700 .
C1 C2 1.516(3) 8_645
C1 N1 1.485(3) .
C2 C1 1.516(3) 9_556
C2 H2A 0.9700 .
C2 H2B 0.9700 .
C2 N1 1.481(3) .
C3 H3A 0.9600 .
C3 H3B 0.9600 .
C3 H3C 0.9600 .
C3 N1 1.476(3) .
C4 C5 1.457(6) .
C4 N2 1.136(6) .
C5 H5A 0.9600 .
C5 H5B 0.9600 .
C5 H5C 0.9600 .
N1 Cu1 2.127(2) .
N2 Cu1 1.854(4) .
Cu1 N1 2.127(2) 8_645
Cu1 N1 2.127(2) 9_556
B1 F1 1.389(6) .
B1 F2A 1.421(4) .
B1 F2A 1.421(4) 6_655
B1 F2A 1.421(4) 7_564
B1 F2B 1.306(10) 6_655
B1 F2B 1.306(10) .
B1 F2B 1.306(10) 7_564

loop_
_geom_torsion_atom_site_label_1
_geom_torsion_atom_site_label_2
_geom_torsion_atom_site_label_3
_geom_torsion_atom_site_label_4
_geom_torsion
_geom_torsion_site_symmetry_1
C1 C2 N1 C1 66.2(3) 9_556
C1 C2 N1 C3 -170.14(19) 9_556
C1 C2 N1 Cu1 -49.4(2) 9_556
C2 C1 N1 C2 -132.5(2) 8_645
C2 C1 N1 C3 103.7(2) 8_645
C2 C1 N1 Cu1 -20.7(2) 8_645
